data_7020433
loop_
_publ_author_name
'Kalashnikova, Natalia A.'
'Bylikin, Sergey Yu'
'Korlyukov, Aleksander A.'
'Shipov, Aleksander G.'
'Baukov, Yuri I.'
'Taylor, Peter G.'
'Bassindale, Alan R.'

_publ_section_title
;
 Cationic complexes of silicon and germanium with (O,S)-chelate ligands.
;
_journal_issue 41
_journal_name_full 'Dalton transactions (Cambridge, England : 2003)'
_journal_page_first 12681
_journal_page_last 12682
_journal_paper_doi 10.1039/c2dt31554h
_journal_volume 41
_journal_year 2012
_chemical_formula_moiety 'C9 H19 N2 O2 S2 Si, Cl'
_chemical_formula_sum 'C9 H19 Cl N2 O2 S2 Si'
_chemical_formula_weight 314.92
_chemical_name_systematic
;
?
;
_space_group_IT_number 7
_symmetry_cell_setting monoclinic
_symmetry_space_group_name_Hall 'P -2yac'
_symmetry_space_group_name_H-M 'P 1 n 1'
_atom_sites_solution_hydrogens geom
_atom_sites_solution_primary direct
_atom_sites_solution_secondary difmap
_audit_creation_method SHELXL-97
_cell_angle_alpha 90.00
_cell_angle_beta 91.4890(10)
_cell_angle_gamma 90.00
_cell_formula_units_Z 2
_cell_length_a 7.9299(4)
_cell_length_b 9.3820(5)
_cell_length_c 9.9990(5)
_cell_measurement_reflns_used 9959
_cell_measurement_temperature 100(2)
_cell_measurement_theta_max 31.08
_cell_measurement_theta_min 2.98
_cell_volume 743.66(7)
_computing_cell_refinement 'SAINTPlus (Bruker, 1998a)'
_computing_data_collection 'SMART (Bruker, 1998b)'
_computing_data_reduction 'SAINTPlus (Bruker, 1998a)'
_computing_molecular_graphics 'SHELXTL ver. 5.1 (Sheldrick, 1998b)'
_computing_publication_material 'SHELXTL ver. 5.1 (Sheldrick, 1998b)'
_computing_structure_refinement 'SHELXTL ver. 5.1 (Sheldrick, 1998b)'
_computing_structure_solution 'SHELXTL ver. 5.1 (Sheldrick, 1998b)'
_diffrn_ambient_temperature 100(2)
_diffrn_measured_fraction_theta_full 0.999
_diffrn_measured_fraction_theta_max 0.999
_diffrn_measurement_device_type 'Smart 1000 CCD area detector'
_diffrn_measurement_method 'phi and omega scans'
_diffrn_radiation_monochromator graphite
_diffrn_radiation_source 'fine-focus sealed tube'
_diffrn_radiation_type MoK\a
_diffrn_radiation_wavelength 0.71073
_diffrn_reflns_av_R_equivalents 0.0220
_diffrn_reflns_av_sigmaI/netI 0.0219
_diffrn_reflns_limit_h_max 11
_diffrn_reflns_limit_h_min -11
_diffrn_reflns_limit_k_max 13
_diffrn_reflns_limit_k_min -13
_diffrn_reflns_limit_l_max 13
_diffrn_reflns_limit_l_min -14
_diffrn_reflns_number 13827
_diffrn_reflns_theta_full 29.99
_diffrn_reflns_theta_max 29.99
_diffrn_reflns_theta_min 2.17
_exptl_absorpt_coefficient_mu 0.611
_exptl_absorpt_correction_T_max 0.9193
_exptl_absorpt_correction_T_min 0.8876
_exptl_absorpt_correction_type multi-scan
_exptl_absorpt_process_details 'SADABS (Sheldrick, 1998a)'
_exptl_crystal_colour colorless
_exptl_crystal_density_diffrn 1.406
_exptl_crystal_density_method 'not measured'
_exptl_crystal_description prism
_exptl_crystal_F_000 332
_exptl_crystal_size_max 0.20
_exptl_crystal_size_mid 0.16
_exptl_crystal_size_min 0.14
_refine_diff_density_max 0.344
_refine_diff_density_min -0.258
_refine_diff_density_rms 0.059
_refine_ls_abs_structure_details 'Flack H D (1983), Acta Cryst. A39, 876-881'
_refine_ls_abs_structure_Flack 0.00(5)
_refine_ls_extinction_method none
_refine_ls_goodness_of_fit_ref 1.021
_refine_ls_hydrogen_treatment constr
_refine_ls_matrix_type full
_refine_ls_number_parameters 159
_refine_ls_number_reflns 4269
_refine_ls_number_restraints 2
_refine_ls_restrained_S_all 1.021
_refine_ls_R_factor_all 0.0297
_refine_ls_R_factor_gt 0.0289
_refine_ls_shift/su_max 0.000
_refine_ls_shift/su_mean 0.000
_refine_ls_structure_factor_coef Fsqd
_refine_ls_weighting_details 'calc w=1/[\s^2^(Fo^2^)+(0.0202P)^2^+0.6370P] where P=(Fo^2^+2Fc^2^)/3'
_refine_ls_weighting_scheme calc
_refine_ls_wR_factor_gt 0.0643
_refine_ls_wR_factor_ref 0.0649
_reflns_number_gt 4163
_reflns_number_total 4269
_reflns_threshold_expression I>2u(I)
_cod_data_source_file c2dt31554h.txt
_cod_data_source_block msicl
_cod_depositor_comments
;
The following automatic conversions were performed:

'_symmetry_cell_setting' value 'Monoclinic' changed to 'monoclinic'
according to /home/saulius/struct/CIF-dictionaries/cif_core.dic
dictionary named 'cif_core.dic' version 2.4.2 from 2011-04-26.

Automatic conversion script
Id: cif_fix_values 1891 2012-01-12 08:04:46Z andrius 
;
_cod_original_sg_symbol_H-M 'P n'
_cod_database_code 7020433

loop_
_symmetry_equiv_pos_as_xyz
'x, y, z'
'x+1/2, -y, z+1/2'

loop_
_atom_site_label
_atom_site_type_symbol
_atom_site_fract_x
_atom_site_fract_y
_atom_site_fract_z
_atom_site_U_iso_or_equiv
_atom_site_adp_type
_atom_site_occupancy
_atom_site_symmetry_multiplicity
_atom_site_calc_flag
_atom_site_refinement_flags
Cl1 Cl 0.12784(6) 0.00231(5) 0.10075(5) 0.02295(9) Uani 1 1 d .
S1 S 0.47437(5) 0.38771(4) 0.34779(4) 0.01878(8) Uani 1 1 d .
S2 S 0.21450(5) 0.71377(5) 0.43298(5) 0.02196(9) Uani 1 1 d .
Si1 Si 0.40077(6) 0.55469(5) 0.48365(5) 0.01615(9) Uani 1 1 d .
O1 O 0.21920(16) 0.44326(13) 0.53213(12) 0.0183(2) Uani 1 1 d .
O2 O 0.56271(15) 0.66382(13) 0.40443(13) 0.0169(2) Uani 1 1 d .
N1 N 0.03490(19) 0.26951(16) 0.48201(14) 0.0181(3) Uani 1 1 d .
N2 N 0.64516(19) 0.85589(16) 0.29067(15) 0.0181(3) Uani 1 1 d .
C1 C 0.1856(2) 0.32469(18) 0.47246(17) 0.0164(3) Uani 1 1 d .
C2 C 0.3232(2) 0.25305(19) 0.39682(18) 0.0181(3) Uani 1 1 d .
H2A H 0.2749 0.2049 0.3165 0.022 Uiso 1 1 calc R
H2B H 0.3799 0.1804 0.4540 0.022 Uiso 1 1 calc R
C3 C -0.1016(2) 0.3474(2) 0.54648(19) 0.0237(4) Uani 1 1 d .
H3A H -0.0537 0.4105 0.6157 0.036 Uiso 1 1 calc R
H3B H -0.1787 0.2794 0.5873 0.036 Uiso 1 1 calc R
H3C H -0.1636 0.4044 0.4794 0.036 Uiso 1 1 calc R
C4 C -0.0097(3) 0.1328(2) 0.4175(2) 0.0269(4) Uani 1 1 d .
H4A H 0.0881 0.0688 0.4218 0.040 Uiso 1 1 calc R
H4B H -0.0430 0.1496 0.3238 0.040 Uiso 1 1 calc R
H4C H -0.1037 0.0890 0.4642 0.040 Uiso 1 1 calc R
C5 C 0.5275(2) 0.78603(17) 0.35290(16) 0.0160(3) Uani 1 1 d .
C6 C 0.3546(2) 0.84744(18) 0.36835(18) 0.0183(3) Uani 1 1 d .
H6A H 0.3105 0.8817 0.2806 0.022 Uiso 1 1 calc R
H6B H 0.3604 0.9297 0.4303 0.022 Uiso 1 1 calc R
C7 C 0.8195(2) 0.8022(2) 0.3005(2) 0.0230(4) Uani 1 1 d .
H7A H 0.8213 0.7013 0.2753 0.035 Uiso 1 1 calc R
H7B H 0.8628 0.8128 0.3927 0.035 Uiso 1 1 calc R
H7C H 0.8904 0.8567 0.2401 0.035 Uiso 1 1 calc R
C8 C 0.6175(3) 1.0019(2) 0.2409(2) 0.0232(4) Uani 1 1 d .
H8A H 0.5064 1.0080 0.1960 0.035 Uiso 1 1 calc R
H8B H 0.7051 1.0262 0.1774 0.035 Uiso 1 1 calc R
H8C H 0.6225 1.0688 0.3162 0.035 Uiso 1 1 calc R
C9 C 0.4968(3) 0.5617(2) 0.65499(19) 0.0266(4) Uani 1 1 d .
H9A H 0.4075 0.5695 0.7205 0.040 Uiso 1 1 calc R
H9B H 0.5715 0.6447 0.6627 0.040 Uiso 1 1 calc R
H9C H 0.5621 0.4746 0.6721 0.040 Uiso 1 1 calc R

loop_
_atom_site_aniso_label
_atom_site_aniso_U_11
_atom_site_aniso_U_22
_atom_site_aniso_U_33
_atom_site_aniso_U_23
_atom_site_aniso_U_13
_atom_site_aniso_U_12
Cl1 0.02216(19) 0.0287(2) 0.01803(16) 0.00397(15) 0.00204(14) 0.00669(16)
S1 0.01796(18) 0.01499(17) 0.02359(19) -0.00121(15) 0.00427(14) -0.00070(14)
S2 0.01421(18) 0.01699(19) 0.0347(2) 0.00050(17) 0.00050(16) 0.00067(15)
Si1 0.0157(2) 0.0136(2) 0.0191(2) -0.00056(16) -0.00024(16) -0.00070(16)
O1 0.0192(6) 0.0152(6) 0.0205(6) -0.0032(4) 0.0046(5) -0.0031(4)
O2 0.0134(5) 0.0138(5) 0.0235(6) 0.0026(5) -0.0013(4) -0.0006(4)
N1 0.0171(7) 0.0211(7) 0.0160(6) -0.0022(5) 0.0009(5) -0.0039(5)
N2 0.0195(7) 0.0168(7) 0.0179(7) -0.0006(5) -0.0001(5) -0.0002(5)
C1 0.0167(8) 0.0160(7) 0.0165(7) 0.0033(6) -0.0003(6) -0.0022(6)
C2 0.0165(8) 0.0170(8) 0.0207(8) -0.0014(6) 0.0022(6) -0.0016(6)
C3 0.0176(8) 0.0307(9) 0.0229(8) -0.0005(7) 0.0034(6) 0.0011(7)
C4 0.0269(9) 0.0297(10) 0.0244(9) -0.0074(7) 0.0059(7) -0.0127(8)
C5 0.0172(7) 0.0151(7) 0.0157(7) -0.0014(6) -0.0023(6) -0.0005(6)
C6 0.0167(8) 0.0138(7) 0.0243(8) 0.0018(6) -0.0036(6) 0.0002(6)
C7 0.0178(8) 0.0214(8) 0.0301(9) -0.0018(7) 0.0048(7) -0.0019(6)
C8 0.0258(9) 0.0199(8) 0.0236(8) 0.0052(6) -0.0009(7) -0.0037(7)
C9 0.0310(10) 0.0279(9) 0.0205(8) 0.0028(7) -0.0058(7) -0.0068(8)

loop_
_atom_type_symbol
_atom_type_description
_atom_type_scat_dispersion_real
_atom_type_scat_dispersion_imag
_atom_type_scat_source
C C 0.0033 0.0016 'International Tables Vol C Tables 4.2.6.8 and 6.1.1.4'
H H 0.0000 0.0000 'International Tables Vol C Tables 4.2.6.8 and 6.1.1.4'
N N 0.0061 0.0033 'International Tables Vol C Tables 4.2.6.8 and 6.1.1.4'
O O 0.0106 0.0060 'International Tables Vol C Tables 4.2.6.8 and 6.1.1.4'
Si Si 0.0817 0.0704 'International Tables Vol C Tables 4.2.6.8 and 6.1.1.4'
S S 0.1246 0.1234 'International Tables Vol C Tables 4.2.6.8 and 6.1.1.4'
Cl Cl 0.1484 0.1585 'International Tables Vol C Tables 4.2.6.8 and 6.1.1.4'

loop_
_geom_angle_atom_site_label_1
_geom_angle_atom_site_label_2
_geom_angle_atom_site_label_3
_geom_angle
C2 S1 Si1 98.24(6)
C6 S2 Si1 98.10(6)
O2 Si1 O1 169.39(6)
O2 Si1 C9 95.93(8)
O1 Si1 C9 94.67(8)
O2 Si1 S2 89.72(4)
O1 Si1 S2 85.39(5)
C9 Si1 S2 117.07(8)
O2 Si1 S1 85.98(4)
O1 Si1 S1 88.85(4)
C9 Si1 S1 119.59(8)
S2 Si1 S1 123.32(3)
C1 O1 Si1 121.26(11)
C5 O2 Si1 121.53(11)
C1 N1 C3 121.34(16)
C1 N1 C4 121.42(16)
C3 N1 C4 116.99(15)
C5 N2 C8 121.61(15)
C5 N2 C7 118.43(15)
C8 N2 C7 118.20(15)
O1 C1 N1 119.12(16)
O1 C1 C2 118.42(15)
N1 C1 C2 122.44(16)
C1 C2 S1 108.51(12)
C1 C2 H2A 110.0
S1 C2 H2A 110.0
C1 C2 H2B 110.0
S1 C2 H2B 110.0
H2A C2 H2B 108.4
N1 C3 H3A 109.5
N1 C3 H3B 109.5
H3A C3 H3B 109.5
N1 C3 H3C 109.5
H3A C3 H3C 109.5
H3B C3 H3C 109.5
N1 C4 H4A 109.5
N1 C4 H4B 109.5
H4A C4 H4B 109.5
N1 C4 H4C 109.5
H4A C4 H4C 109.5
H4B C4 H4C 109.5
O2 C5 N2 119.11(15)
O2 C5 C6 119.46(15)
N2 C5 C6 121.41(15)
C5 C6 S2 110.04(12)
C5 C6 H6A 109.7
S2 C6 H6A 109.7
C5 C6 H6B 109.7
S2 C6 H6B 109.7
H6A C6 H6B 108.2
N2 C7 H7A 109.5
N2 C7 H7B 109.5
H7A C7 H7B 109.5
N2 C7 H7C 109.5
H7A C7 H7C 109.5
H7B C7 H7C 109.5
N2 C8 H8A 109.5
N2 C8 H8B 109.5
H8A C8 H8B 109.5
N2 C8 H8C 109.5
H8A C8 H8C 109.5
H8B C8 H8C 109.5
Si1 C9 H9A 109.5
Si1 C9 H9B 109.5
H9A C9 H9B 109.5
Si1 C9 H9C 109.5
H9A C9 H9C 109.5
H9B C9 H9C 109.5

loop_
_geom_bond_atom_site_label_1
_geom_bond_atom_site_label_2
_geom_bond_distance
S1 C2 1.8176(18)
S1 Si1 2.1637(6)
S2 C6 1.8062(18)
S2 Si1 2.1511(6)
Si1 O2 1.8379(13)
Si1 O1 1.8540(13)
Si1 C9 1.8580(19)
O1 C1 1.287(2)
O2 C5 1.285(2)
N1 C1 1.308(2)
N1 C3 1.469(2)
N1 C4 1.475(2)
N2 C5 1.311(2)
N2 C8 1.472(2)
N2 C7 1.472(2)
C1 C2 1.502(2)
C2 H2A 0.9900
C2 H2B 0.9900
C3 H3A 0.9800
C3 H3B 0.9800
C3 H3C 0.9800
C4 H4A 0.9800
C4 H4B 0.9800
C4 H4C 0.9800
C5 C6 1.499(2)
C6 H6A 0.9900
C6 H6B 0.9900
C7 H7A 0.9800
C7 H7B 0.9800
C7 H7C 0.9800
C8 H8A 0.9800
C8 H8B 0.9800
C8 H8C 0.9800
C9 H9A 0.9800
C9 H9B 0.9800
C9 H9C 0.9800

loop_
_geom_torsion_atom_site_label_1
_geom_torsion_atom_site_label_2
_geom_torsion_atom_site_label_3
_geom_torsion_atom_site_label_4
_geom_torsion
C6 S2 Si1 O2 -6.53(7)
C6 S2 Si1 O1 -177.11(7)
C6 S2 Si1 C9 89.99(10)
C6 S2 Si1 S1 -91.54(7)
C2 S1 Si1 O2 -177.95(7)
C2 S1 Si1 O1 -7.21(7)
C2 S1 Si1 C9 87.51(10)
C2 S1 Si1 S2 -90.93(7)
O2 Si1 O1 C1 55.2(4)
C9 Si1 O1 C1 -125.18(14)
S2 Si1 O1 C1 117.98(13)
S1 Si1 O1 C1 -5.58(13)
O1 Si1 O2 C5 64.2(4)
C9 Si1 O2 C5 -115.41(14)
S2 Si1 O2 C5 1.79(12)
S1 Si1 O2 C5 125.22(12)
Si1 O1 C1 N1 -161.19(12)
Si1 O1 C1 C2 20.2(2)
C3 N1 C1 O1 6.9(3)
C4 N1 C1 O1 -178.99(16)
C3 N1 C1 C2 -174.59(16)
C4 N1 C1 C2 -0.5(3)
O1 C1 C2 S1 -24.8(2)
N1 C1 C2 S1 156.62(14)
Si1 S1 C2 C1 17.14(12)
Si1 O2 C5 N2 -176.01(12)
Si1 O2 C5 C6 5.7(2)
C8 N2 C5 O2 -174.06(15)
C7 N2 C5 O2 -9.4(2)
C8 N2 C5 C6 4.2(2)
C7 N2 C5 C6 168.85(16)
O2 C5 C6 S2 -11.2(2)
N2 C5 C6 S2 170.46(13)
Si1 S2 C6 C5 10.27(12)
